data_7023160
loop_
_publ_author_name
'Dai, Jun'
'Zhou, Kaifeng'
'Li, Ming'
'Sun, Huiqin'
'Chen, Yunqing'
'Su, Shijian'
'Pu, Xuemei'
'Huang, Yan'
'Lu, Zhiyun'

_publ_section_title
;
 Iridium(III) complexes with enhanced film amorphism as guests for
 efficient orange solution-processed single-layer PhOLEDs with low
 efficiency roll-off.
;
_journal_issue 29
_journal_name_full 'Dalton transactions (Cambridge, England : 2003)'
_journal_page_first 10559
_journal_page_last 10571
_journal_paper_doi 10.1039/c3dt50834j
_journal_volume 42
_journal_year 2013
_chemical_formula_moiety 'C43 H31 Ir N2 O2 S2, 2(C6 H6)'
_chemical_formula_sum 'C55 H43 Ir N2 O2 S2'
_chemical_formula_weight 1020.23
_space_group_IT_number 2
_symmetry_cell_setting triclinic
_symmetry_space_group_name_Hall '-P 1'
_symmetry_space_group_name_H-M 'P -1'
_atom_sites_solution_hydrogens geom
_atom_sites_solution_primary direct
_atom_sites_solution_secondary difmap
_audit_creation_method SHELXL-97
_cell_angle_alpha 85.0404(15)
_cell_angle_beta 70.7698(16)
_cell_angle_gamma 68.6685(16)
_cell_formula_units_Z 2
_cell_length_a 12.4036(2)
_cell_length_b 12.4491(2)
_cell_length_c 16.4077(3)
_cell_measurement_reflns_used 9372
_cell_measurement_temperature 150.1
_cell_measurement_theta_max 29.2496
_cell_measurement_theta_min 2.8844
_cell_volume 2226.72(7)
_computing_cell_refinement
;
CrysAlisPro, Oxford Diffraction Ltd.,
Version 1.171.34.40 (release 27-08-2010 CrysAlis171 .NET)
(compiled Aug 27 2010,11:50:40)
;
_computing_data_collection
;
CrysAlisPro, Oxford Diffraction Ltd.,
Version 1.171.34.40 (release 27-08-2010 CrysAlis171 .NET)
(compiled Aug 27 2010,11:50:40)
;
_computing_data_reduction
;
CrysAlisPro, Oxford Diffraction Ltd.,
Version 1.171.34.40 (release 27-08-2010 CrysAlis171 .NET)
(compiled Aug 27 2010,11:50:40)
;
_computing_molecular_graphics
;
OLEX2: a complete structure solution, refinement and analysis program. Dolomanov et al., J. Appl. Cryst. (2009). 42, 339-341
;
_computing_publication_material
;
OLEX2: a complete structure solution, refinement and analysis program. Dolomanov et al., J. Appl. Cryst. (2009). 42, 339-341
;
_computing_structure_refinement 'SHELXL-97 (Sheldrick, 1997)'
_computing_structure_solution 'A short history of SHELX (Sheldrick, 2007)'
_diffrn_ambient_temperature 150.1
_diffrn_detector_area_resol_mean 16.0874
_diffrn_measured_fraction_theta_full 0.996
_diffrn_measured_fraction_theta_max 0.996
_diffrn_measurement_details
;
1 omega  -44.00   48.40   0.6000   15.0000
omega____ theta____ kappa____ phi______ frames
-      -16.8924   77.0000  -30.0000 154

2 omega  -23.00    5.20   0.6000   15.0000
omega____ theta____ kappa____ phi______ frames
-      -16.8924  -91.0000  118.0000 47

3 omega  -84.00   10.20   0.6000   15.0000
omega____ theta____ kappa____ phi______ frames
-      -16.8924  -77.0000 -150.0000 157

4 omega   38.00   85.40   0.6000   15.0000
omega____ theta____ kappa____ phi______ frames
-       19.8611   38.0000   60.0000 79

5 omega   -3.00   78.00   0.6000   15.0000
omega____ theta____ kappa____ phi______ frames
-       19.8611   38.0000  150.0000 135

6 omega  -42.00   39.00   0.6000   15.0000
omega____ theta____ kappa____ phi______ frames
-      -16.8924   38.0000 -180.0000 135
;
_diffrn_measurement_device_type 'Xcalibur, Eos'
_diffrn_measurement_method '\w scans'
_diffrn_orient_matrix_UB_11 0.0320236
_diffrn_orient_matrix_UB_12 0.0132408
_diffrn_orient_matrix_UB_13 -0.0417577
_diffrn_orient_matrix_UB_21 -0.0553465
_diffrn_orient_matrix_UB_22 0.0414586
_diffrn_orient_matrix_UB_23 -0.0033737
_diffrn_orient_matrix_UB_31 0.0106197
_diffrn_orient_matrix_UB_32 0.0430393
_diffrn_orient_matrix_UB_33 0.0185569
_diffrn_radiation_monochromator graphite
_diffrn_radiation_source 'fine-focus sealed tube'
_diffrn_radiation_type 'Mo K\a'
_diffrn_radiation_wavelength 0.7107
_diffrn_reflns_av_R_equivalents 0.0363
_diffrn_reflns_limit_h_max 15
_diffrn_reflns_limit_h_min -15
_diffrn_reflns_limit_k_max 14
_diffrn_reflns_limit_k_min -15
_diffrn_reflns_limit_l_max 20
_diffrn_reflns_limit_l_min -20
_diffrn_reflns_number 18767
_diffrn_reflns_theta_full 26.37
_diffrn_reflns_theta_max 26.37
_diffrn_reflns_theta_min 2.89
_exptl_absorpt_coefficient_mu 3.137
_exptl_absorpt_correction_T_max 1.0
_exptl_absorpt_correction_T_min 0.94212
_exptl_absorpt_correction_type multi-scan
_exptl_absorpt_process_details
;
CrysAlisPro, Oxford Diffraction Ltd.,
Version 1.171.34.40 (release 27-08-2010 CrysAlis171 .NET)
(compiled Aug 27 2010,11:50:40)
Empirical absorption correction using spherical harmonics,
implemented in SCALE3 ABSPACK scaling algorithm.
;
_exptl_crystal_colour red
_exptl_crystal_density_diffrn 1.522
_exptl_crystal_density_method 'not measured'
_exptl_crystal_description block
_exptl_crystal_F_000 1024
_exptl_crystal_size_max 0.30
_exptl_crystal_size_mid 0.20
_exptl_crystal_size_min 0.15
_refine_diff_density_max 1.153
_refine_diff_density_min -0.894
_refine_diff_density_rms 0.109
_refine_ls_extinction_method none
_refine_ls_goodness_of_fit_ref 1.052
_refine_ls_hydrogen_treatment constr
_refine_ls_matrix_type full
_refine_ls_number_parameters 580
_refine_ls_number_reflns 9108
_refine_ls_number_restraints 2
_refine_ls_restrained_S_all 1.123
_refine_ls_R_factor_all 0.0440
_refine_ls_R_factor_gt 0.0356
_refine_ls_shift/su_max 0.001
_refine_ls_shift/su_mean 0.000
_refine_ls_structure_factor_coef Fsqd
_refine_ls_weighting_details
;
calc w=1/[\s^2^(Fo^2^)+(0.0278P)^2^+0.7052P] where P=(Fo^2^+2Fc^2^)/3
;
_refine_ls_weighting_scheme calc
_refine_ls_wR_factor_gt 0.0712
_refine_ls_wR_factor_ref 0.0745
_reflns_number_gt 8001
_reflns_number_total 9108
_reflns_threshold_expression >2sigma(I)
_cod_data_source_file c3dt50834j.txt
_cod_data_source_block 110315_S2_LM
_cod_depositor_comments
;
The following automatic conversions were performed:

'_symmetry_cell_setting' value 'Triclinic' changed to 'triclinic'
according to /home/saulius/struct/CIF-dictionaries/cif_core.dic
dictionary named 'cif_core.dic' version 2.4.2 from 2011-04-26.

Automatic conversion script
Id: cif_fix_values 1891 2012-01-12 08:04:46Z andrius 
;
_cod_original_cell_volume 2226.73(7)
_cod_database_code 7023160
_diffrn_reflns_av_unetl/neti 0.0575

loop_
_space_group_symop_id
_space_group_symop_operation_xyz
1 'x, y, z'
2 '-x, -y, -z'

loop_
_atom_site_label
_atom_site_type_symbol
_atom_site_fract_x
_atom_site_fract_y
_atom_site_fract_z
_atom_site_U_iso_or_equiv
_atom_site_adp_type
_atom_site_occupancy
_atom_site_symmetry_multiplicity
_atom_site_calc_flag
_atom_site_refinement_flags
_atom_site_disorder_assembly
_atom_site_disorder_group
Ir1 Ir 0.000457(14) 0.298820(14) 0.265335(10) 0.02359(6) Uani 1 1 d . . .
S1 S -0.10000(11) 0.60267(10) 0.10057(8) 0.0359(3) Uani 1 1 d . . .
S2 S 0.18397(11) -0.07093(10) 0.31833(8) 0.0367(3) Uani 1 1 d . . .
O1 O -0.1823(2) 0.3812(2) 0.36132(19) 0.0244(6) Uani 1 1 d D . .
O2 O 0.0736(3) 0.3239(3) 0.3622(2) 0.0405(9) Uani 1 1 d D . .
N1 N -0.0207(3) 0.4546(3) 0.2070(2) 0.0261(8) Uani 1 1 d . . .
N2 N 0.0341(3) 0.1343(3) 0.3074(2) 0.0262(8) Uani 1 1 d . . .
C1 C -0.0267(4) 0.6395(4) 0.1618(3) 0.0317(10) Uani 1 1 d . . .
C2 C -0.0056(4) 0.7418(4) 0.1617(3) 0.0373(11) Uani 1 1 d . . .
H2 H -0.0332 0.8032 0.1263 0.045 Uiso 1 1 calc R . .
C3 C 0.0564(5) 0.7507(4) 0.2146(3) 0.0429(13) Uani 1 1 d . . .
H3 H 0.0715 0.8199 0.2163 0.051 Uiso 1 1 calc R . .
C4 C 0.0980(5) 0.6597(5) 0.2661(3) 0.0461(13) Uani 1 1 d . . .
H4 H 0.1418 0.6683 0.3014 0.055 Uiso 1 1 calc R . .
C5 C 0.0774(4) 0.5580(4) 0.2671(3) 0.0371(11) Uani 1 1 d . . .
H5 H 0.1065 0.4964 0.3019 0.045 Uiso 1 1 calc R . .
C6 C 0.0118(4) 0.5494(4) 0.2149(3) 0.0292(10) Uani 1 1 d . . .
C7 C -0.0781(4) 0.4712(4) 0.1490(3) 0.0282(10) Uani 1 1 d . . .
C8 C -0.1098(4) 0.3777(3) 0.1303(3) 0.0260(9) Uani 1 1 d . . .
C9 C -0.0762(3) 0.2802(3) 0.1798(3) 0.0232(9) Uani 1 1 d . . .
C10 C -0.1048(4) 0.1856(3) 0.1657(3) 0.0260(10) Uani 1 1 d . . .
H10 H -0.0851 0.1188 0.1985 0.031 Uiso 1 1 calc R . .
C11 C -0.1614(4) 0.1876(3) 0.1048(3) 0.0275(10) Uani 1 1 d . . .
C12 C -0.1904(4) 0.2846(4) 0.0558(3) 0.0314(10) Uani 1 1 d . . .
H12 H -0.2268 0.2847 0.0131 0.038 Uiso 1 1 calc R . .
C13 C -0.1667(4) 0.3799(4) 0.0687(3) 0.0310(10) Uani 1 1 d . . .
H13 H -0.1885 0.4468 0.0363 0.037 Uiso 1 1 calc R . .
C14 C -0.1917(4) 0.0859(4) 0.0920(3) 0.0303(10) Uani 1 1 d . . .
C15 C -0.2536(4) 0.0358(4) 0.1606(3) 0.0347(11) Uani 1 1 d . . .
H15 H -0.2753 0.0650 0.2176 0.042 Uiso 1 1 calc R . .
C16 C -0.2850(4) -0.0566(4) 0.1481(3) 0.0392(12) Uani 1 1 d . . .
H16 H -0.3289 -0.0893 0.1958 0.047 Uiso 1 1 calc R . .
C17 C -0.2510(5) -0.1002(4) 0.0646(3) 0.0428(13) Uani 1 1 d . . .
H17 H -0.2717 -0.1632 0.0550 0.051 Uiso 1 1 calc R . .
C18 C -0.1879(5) -0.0528(4) -0.0033(4) 0.0504(15) Uani 1 1 d . . .
H18 H -0.1645 -0.0841 -0.0600 0.060 Uiso 1 1 calc R . .
C19 C -0.1573(5) 0.0390(4) 0.0078(3) 0.0451(13) Uani 1 1 d . . .
H19 H -0.1133 0.0709 -0.0406 0.054 Uiso 1 1 calc R . .
C20 C 0.0308(4) -0.0350(4) 0.3820(3) 0.0317(11) Uani 1 1 d . . .
C21 C -0.0228(5) -0.1011(4) 0.4405(3) 0.0393(12) Uani 1 1 d . . .
H21 H 0.0244 -0.1765 0.4522 0.047 Uiso 1 1 calc R . .
C22 C -0.1474(5) -0.0549(4) 0.4820(3) 0.0444(13) Uani 1 1 d . . .
H22 H -0.1867 -0.0982 0.5236 0.053 Uiso 1 1 calc R . .
C23 C -0.2159(4) 0.0553(4) 0.4631(3) 0.0400(12) Uani 1 1 d . . .
H23 H -0.3018 0.0848 0.4908 0.048 Uiso 1 1 calc R . .
C24 C -0.1620(4) 0.1218(4) 0.4053(3) 0.0335(11) Uani 1 1 d . . .
H24 H -0.2098 0.1964 0.3929 0.040 Uiso 1 1 calc R . .
C25 C -0.0360(4) 0.0778(4) 0.3654(3) 0.0260(9) Uani 1 1 d . . .
C26 C 0.1506(4) 0.0659(4) 0.2758(3) 0.0285(10) Uani 1 1 d . . .
C27 C 0.2316(4) 0.1100(4) 0.2110(3) 0.0326(11) Uani 1 1 d . A .
C28 C 0.1729(4) 0.2236(4) 0.1886(3) 0.0288(10) Uani 1 1 d . . .
C29 C 0.2441(4) 0.2710(4) 0.1226(3) 0.0336(11) Uani 1 1 d . A .
H29 H 0.2071 0.3469 0.1059 0.040 Uiso 1 1 calc R . .
C30 C 0.3681(4) 0.2109(5) 0.0799(3) 0.0470(14) Uani 1 1 d . . .
C31 C 0.4228(4) 0.0987(5) 0.1050(3) 0.0543(17) Uani 1 1 d . A .
H31 H 0.5069 0.0569 0.0767 0.065 Uiso 1 1 calc R . .
C32 C 0.3563(4) 0.0490(5) 0.1695(3) 0.0470(14) Uani 1 1 d . . .
H32 H 0.3944 -0.0267 0.1862 0.056 Uiso 1 1 calc R A .
C33A C 0.4441(11) 0.2400(9) 0.0023(7) 0.0253(17) Uani 0.506(4) 1 d P A 2
C33B C 0.4381(11) 0.2890(9) 0.0181(8) 0.0253(17) Uani 0.494(4) 1 d P A 1
C34A C 0.5724(10) 0.2055(12) -0.0198(8) 0.036(2) Uani 0.494(4) 1 d P A 2
H34 H 0.6131 0.1512 0.0145 0.044 Uiso 0.494(4) 1 calc PR A 2
C34B C 0.5365(10) 0.2270(12) -0.0492(8) 0.036(2) Uani 0.506(4) 1 d P A 1
H34A H 0.5563 0.1461 -0.0540 0.044 Uiso 0.506(4) 1 calc PR A 1
C35A C 0.6392(16) 0.249(2) -0.0893(12) 0.039(3) Uani 0.494(4) 1 d P A 2
H35 H 0.7249 0.2263 -0.1015 0.047 Uiso 0.494(4) 1 calc PR A 2
C35B C 0.6080(15) 0.2781(19) -0.1105(12) 0.039(3) Uani 0.506(4) 1 d P A 1
H35A H 0.6730 0.2337 -0.1582 0.047 Uiso 0.506(4) 1 calc PR A 1
C36A C 0.5810(10) 0.3257(10) -0.1428(7) 0.0413(19) Uani 0.506(4) 1 d P A 2
H36 H 0.6279 0.3531 -0.1925 0.050 Uiso 0.506(4) 1 calc PR A 2
C36B C 0.5827(9) 0.3975(9) -0.1011(6) 0.0413(19) Uani 0.494(4) 1 d P A 1
H36A H 0.6313 0.4340 -0.1421 0.050 Uiso 0.494(4) 1 calc PR A 1
C37A C 0.4571(8) 0.3612(8) -0.1234(6) 0.0395(17) Uani 0.506(4) 1 d P A 2
H37 H 0.4173 0.4145 -0.1586 0.047 Uiso 0.506(4) 1 calc PR A 2
C37B C 0.4864(9) 0.4612(8) -0.0315(6) 0.0395(17) Uani 0.494(4) 1 d P . 1
H37A H 0.4295 0.5196 -0.0584 0.047 Uiso 0.494(4) 1 calc PR A 1
C38A C 0.3897(8) 0.3186(7) -0.0512(6) 0.0318(15) Uani 0.506(4) 1 d P A 2
H38 H 0.3036 0.3440 -0.0381 0.038 Uiso 0.506(4) 1 calc PR A 2
C38B C 0.4141(8) 0.4071(8) 0.0265(6) 0.0318(15) Uani 0.494(4) 1 d P A 1
H38A H 0.3466 0.4515 0.0729 0.038 Uiso 0.494(4) 1 calc PR A 1
C39 C -0.1967(5) 0.3979(4) 0.4364(3) 0.0464(14) Uani 1 1 d D . .
C40 C -0.1126(5) 0.3849(4) 0.4761(4) 0.0486(14) Uani 1 1 d . . .
H40 H -0.1431 0.4009 0.5366 0.058 Uiso 1 1 calc R . .
C41 C 0.0151(4) 0.3503(4) 0.4370(4) 0.0386(12) Uani 1 1 d D . .
C42 C -0.3301(5) 0.4419(5) 0.4930(4) 0.0634(17) Uani 1 1 d . . .
H42B H -0.3749 0.5129 0.4698 0.095 Uiso 1 1 calc R . .
H42C H -0.3353 0.4577 0.5519 0.095 Uiso 1 1 calc R . .
H42A H -0.3659 0.3833 0.4938 0.095 Uiso 1 1 calc R . .
C43 C 0.0927(5) 0.3540(5) 0.4930(4) 0.0582(16) Uani 1 1 d . . .
H43A H 0.1549 0.2775 0.4916 0.087 Uiso 1 1 calc R . .
H43C H 0.0396 0.3767 0.5527 0.087 Uiso 1 1 calc R . .
H43B H 0.1327 0.4102 0.4703 0.087 Uiso 1 1 calc R . .
C44 C 0.3926(7) 0.2687(7) 0.3054(7) 0.096(3) Uani 1 1 d . . .
H44 H 0.3285 0.2479 0.3003 0.115 Uiso 1 1 calc R . .
C45 C 0.4468(8) 0.3257(7) 0.2434(5) 0.089(2) Uani 1 1 d . . .
H45 H 0.4213 0.3445 0.1937 0.107 Uiso 1 1 calc R . .
C46 C 0.5378(6) 0.3579(6) 0.2491(5) 0.0714(19) Uani 1 1 d . . .
H46 H 0.5754 0.3988 0.2041 0.086 Uiso 1 1 calc R . .
C47 C 0.5739(5) 0.3306(5) 0.3197(5) 0.068(2) Uani 1 1 d . . .
H47 H 0.6379 0.3520 0.3242 0.082 Uiso 1 1 calc R . .
C48 C 0.5197(6) 0.2728(6) 0.3845(5) 0.069(2) Uani 1 1 d . . .
H48 H 0.5439 0.2551 0.4348 0.083 Uiso 1 1 calc R . .
C49 C 0.4292(6) 0.2406(5) 0.3759(5) 0.079(2) Uani 1 1 d . . .
H49 H 0.3921 0.1981 0.4197 0.095 Uiso 1 1 calc R . .
C50 C 0.5130(6) 0.7844(7) 0.3356(4) 0.0715(19) Uani 1 1 d . . .
H50 H 0.4480 0.7746 0.3225 0.086 Uiso 1 1 calc R . .
C51 C 0.5036(6) 0.8901(7) 0.3564(4) 0.072(2) Uani 1 1 d . . .
H51 H 0.4327 0.9548 0.3572 0.086 Uiso 1 1 calc R . .
C52 C 0.5964(7) 0.9045(6) 0.3765(4) 0.074(2) Uani 1 1 d . . .
H52 H 0.5887 0.9789 0.3929 0.089 Uiso 1 1 calc R . .
C53 C 0.7001(6) 0.8120(7) 0.3730(4) 0.0730(19) Uani 1 1 d . . .
H53 H 0.7654 0.8227 0.3852 0.088 Uiso 1 1 calc R . .
C54 C 0.7100(5) 0.7030(6) 0.3519(4) 0.0667(19) Uani 1 1 d . . .
H54 H 0.7811 0.6381 0.3505 0.080 Uiso 1 1 calc R . .
C55 C 0.6162(7) 0.6900(6) 0.3332(4) 0.0728(19) Uani 1 1 d . . .
H55 H 0.6219 0.6156 0.3183 0.087 Uiso 1 1 calc R . .

loop_
_atom_site_aniso_label
_atom_site_aniso_U_11
_atom_site_aniso_U_22
_atom_site_aniso_U_33
_atom_site_aniso_U_23
_atom_site_aniso_U_13
_atom_site_aniso_U_12
Ir1 0.01906(9) 0.03259(10) 0.02042(9) -0.00086(6) -0.00875(6) -0.00810(7)
S1 0.0452(7) 0.0350(6) 0.0429(7) 0.0092(5) -0.0266(6) -0.0224(6)
S2 0.0324(6) 0.0388(7) 0.0319(6) 0.0006(5) -0.0144(5) -0.0008(5)
O1 0.0253(15) 0.0288(16) 0.0302(17) 0.0077(12) -0.0199(13) -0.0136(13)
O2 0.044(2) 0.0357(19) 0.064(3) 0.0087(17) -0.045(2) -0.0161(16)
N1 0.0221(17) 0.031(2) 0.0256(19) -0.0010(15) -0.0085(15) -0.0091(16)
N2 0.0221(18) 0.034(2) 0.0238(19) -0.0019(15) -0.0112(15) -0.0078(16)
C1 0.032(2) 0.038(3) 0.029(2) 0.000(2) -0.013(2) -0.015(2)
C2 0.041(3) 0.043(3) 0.034(3) 0.002(2) -0.009(2) -0.025(2)
C3 0.055(3) 0.051(3) 0.034(3) 0.002(2) -0.006(2) -0.040(3)
C4 0.060(3) 0.069(4) 0.032(3) 0.006(2) -0.018(3) -0.046(3)
C5 0.043(3) 0.058(3) 0.025(2) 0.006(2) -0.015(2) -0.032(3)
C6 0.030(2) 0.042(3) 0.021(2) -0.0021(19) -0.0063(19) -0.019(2)
C7 0.025(2) 0.033(2) 0.028(2) 0.0013(19) -0.0107(19) -0.010(2)
C8 0.024(2) 0.027(2) 0.028(2) -0.0008(18) -0.0108(19) -0.0073(19)
C9 0.0149(19) 0.030(2) 0.022(2) -0.0046(17) -0.0058(17) -0.0039(18)
C10 0.025(2) 0.027(2) 0.023(2) -0.0026(17) -0.0091(18) -0.0047(19)
C11 0.029(2) 0.027(2) 0.027(2) -0.0045(18) -0.0114(19) -0.0060(19)
C12 0.038(3) 0.037(3) 0.029(2) 0.0023(19) -0.021(2) -0.014(2)
C13 0.037(2) 0.033(2) 0.034(3) 0.0064(19) -0.024(2) -0.014(2)
C14 0.036(2) 0.027(2) 0.031(2) 0.0000(19) -0.017(2) -0.008(2)
C15 0.043(3) 0.034(3) 0.029(2) -0.003(2) -0.018(2) -0.011(2)
C16 0.047(3) 0.035(3) 0.041(3) 0.010(2) -0.021(2) -0.017(2)
C17 0.061(3) 0.022(2) 0.055(3) -0.002(2) -0.035(3) -0.010(2)
C18 0.082(4) 0.037(3) 0.040(3) -0.009(2) -0.029(3) -0.019(3)
C19 0.072(4) 0.043(3) 0.028(3) 0.000(2) -0.021(3) -0.025(3)
C20 0.033(2) 0.035(3) 0.029(2) -0.005(2) -0.016(2) -0.008(2)
C21 0.049(3) 0.033(3) 0.036(3) 0.003(2) -0.017(2) -0.012(2)
C22 0.053(3) 0.046(3) 0.042(3) 0.003(2) -0.011(3) -0.030(3)
C23 0.034(3) 0.041(3) 0.045(3) -0.001(2) -0.008(2) -0.018(2)
C24 0.025(2) 0.037(3) 0.038(3) -0.001(2) -0.010(2) -0.011(2)
C25 0.030(2) 0.031(2) 0.023(2) -0.0020(18) -0.0134(19) -0.011(2)
C26 0.025(2) 0.036(2) 0.023(2) -0.0011(18) -0.0136(19) -0.003(2)
C27 0.022(2) 0.046(3) 0.025(2) -0.002(2) -0.0123(19) -0.001(2)
C28 0.024(2) 0.046(3) 0.020(2) -0.0022(19) -0.0116(18) -0.011(2)
C29 0.024(2) 0.055(3) 0.021(2) 0.004(2) -0.0110(19) -0.011(2)
C30 0.022(2) 0.088(4) 0.029(3) 0.009(3) -0.012(2) -0.015(3)
C31 0.019(2) 0.096(5) 0.030(3) 0.010(3) -0.009(2) 0.000(3)
C32 0.026(2) 0.066(4) 0.031(3) 0.005(2) -0.012(2) 0.005(3)
C33A 0.021(3) 0.024(6) 0.031(4) -0.003(4) -0.011(3) -0.005(5)
C33B 0.021(3) 0.024(6) 0.031(4) -0.003(4) -0.011(3) -0.005(5)
C34A 0.023(5) 0.038(5) 0.042(7) -0.012(4) -0.005(3) -0.006(4)
C34B 0.023(5) 0.038(5) 0.042(7) -0.012(4) -0.005(3) -0.006(4)
C35A 0.024(8) 0.064(11) 0.028(9) -0.013(6) -0.002(4) -0.017(8)
C35B 0.024(8) 0.064(11) 0.028(9) -0.013(6) -0.002(4) -0.017(8)
C36A 0.037(4) 0.054(5) 0.029(4) 0.010(3) -0.005(3) -0.020(4)
C36B 0.037(4) 0.054(5) 0.029(4) 0.010(3) -0.005(3) -0.020(4)
C37A 0.036(4) 0.042(4) 0.040(4) 0.007(3) -0.012(3) -0.014(3)
C37B 0.036(4) 0.042(4) 0.040(4) 0.007(3) -0.012(3) -0.014(3)
C38A 0.026(3) 0.037(4) 0.031(3) 0.003(3) -0.007(3) -0.013(3)
C38B 0.026(3) 0.037(4) 0.031(3) 0.003(3) -0.007(3) -0.013(3)
C39 0.041(3) 0.032(3) 0.060(4) -0.002(2) -0.006(3) -0.014(2)
C40 0.042(3) 0.042(3) 0.068(4) 0.006(3) -0.027(3) -0.014(3)
C41 0.035(3) 0.026(2) 0.066(4) 0.021(2) -0.031(3) -0.016(2)
C42 0.042(3) 0.065(4) 0.064(4) -0.014(3) 0.003(3) -0.011(3)
C43 0.069(4) 0.063(4) 0.054(4) -0.002(3) -0.030(3) -0.026(3)
C44 0.084(6) 0.100(6) 0.148(9) 0.026(6) -0.069(6) -0.058(5)
C45 0.107(6) 0.098(6) 0.081(6) 0.012(5) -0.065(5) -0.029(5)
C46 0.067(4) 0.070(4) 0.065(5) 0.005(4) 0.000(4) -0.029(4)
C47 0.036(3) 0.063(4) 0.104(6) -0.027(4) -0.024(4) -0.008(3)
C48 0.067(4) 0.065(4) 0.067(5) -0.002(3) -0.039(4) 0.004(4)
C49 0.061(4) 0.060(4) 0.103(6) 0.024(4) -0.007(4) -0.028(4)
C50 0.046(4) 0.101(6) 0.078(5) 0.028(4) -0.031(3) -0.034(4)
C51 0.048(4) 0.083(5) 0.059(4) 0.017(4) -0.007(3) -0.007(4)
C52 0.100(6) 0.074(5) 0.045(4) 0.008(3) -0.026(4) -0.024(4)
C53 0.070(5) 0.112(6) 0.054(4) 0.025(4) -0.036(4) -0.043(5)
C54 0.042(3) 0.087(5) 0.048(4) 0.014(3) -0.010(3) -0.003(4)
C55 0.086(5) 0.068(4) 0.064(5) 0.005(3) -0.028(4) -0.024(4)

loop_
_atom_type_symbol
_atom_type_description
_atom_type_scat_dispersion_real
_atom_type_scat_dispersion_imag
_atom_type_scat_source
C C 0.0033 0.0016 'International Tables Vol C Tables 4.2.6.8 and 6.1.1.4'
H H 0.0000 0.0000 'International Tables Vol C Tables 4.2.6.8 and 6.1.1.4'
Ir Ir -1.4442 7.9887 'International Tables Vol C Tables 4.2.6.8 and 6.1.1.4'
N N 0.0061 0.0033 'International Tables Vol C Tables 4.2.6.8 and 6.1.1.4'
O O 0.0106 0.0060 'International Tables Vol C Tables 4.2.6.8 and 6.1.1.4'
S S 0.1246 0.1234 'International Tables Vol C Tables 4.2.6.8 and 6.1.1.4'

loop_
_geom_angle_atom_site_label_1
_geom_angle_atom_site_label_2
_geom_angle_atom_site_label_3
_geom_angle
_geom_angle_site_symmetry_1
_geom_angle_site_symmetry_3
O1 C39 C40 129.7(5) . .
O1 C39 C42 113.8(5) . .
O2 Ir1 O1 86.21(12) . .
O2 C41 C40 128.0(5) . .
O2 C41 C43 113.7(4) . .
N1 Ir1 O1 88.25(11) . .
N1 Ir1 O2 99.40(13) . .
N1 C7 S1 114.9(3) . .
N1 C7 C8 117.7(4) . .
N2 Ir1 O1 98.04(12) . .
N2 Ir1 O2 85.20(12) . .
N2 Ir1 N1 172.47(13) . .
N2 C25 C20 114.4(4) . .
N2 C25 C24 126.5(4) . .
N2 C26 S2 114.2(3) . .
N2 C26 C27 117.9(4) . .
C1 C2 H2 121.3 . .
C1 C6 N1 112.9(4) . .
C2 C1 S1 127.7(4) . .
C2 C1 C6 121.6(4) . .
C2 C3 H3 119.4 . .
C2 C3 C4 121.2(4) . .
C3 C2 C1 117.4(5) . .
C3 C2 H2 121.3 . .
C3 C4 H4 119.0 . .
C4 C3 H3 119.4 . .
C4 C5 H5 121.5 . .
C4 C5 C6 117.1(5) . .
C5 C4 C3 122.0(5) . .
C5 C4 H4 119.0 . .
C5 C6 N1 126.5(4) . .
C5 C6 C1 120.6(4) . .
C6 N1 Ir1 134.2(3) . .
C6 C1 S1 110.7(3) . .
C6 C5 H5 121.5 . .
C7 S1 C1 89.7(2) . .
C7 N1 Ir1 113.9(3) . .
C7 N1 C6 111.8(4) . .
C8 C7 S1 127.3(3) . .
C8 C9 Ir1 114.8(3) . .
C8 C13 H13 120.4 . .
C9 Ir1 O1 90.75(13) . .
C9 Ir1 O2 176.96(14) . .
C9 Ir1 N1 80.23(16) . .
C9 Ir1 N2 95.48(15) . .
C9 C8 C7 113.1(4) . .
C9 C10 H10 119.2 . .
C10 C9 Ir1 128.6(3) . .
C10 C9 C8 116.5(4) . .
C10 C11 C12 120.1(4) . .
C10 C11 C14 120.2(4) . .
C11 C10 C9 121.5(4) . .
C11 C10 H10 119.2 . .
C11 C12 H12 119.8 . .
C12 C11 C14 119.8(4) . .
C12 C13 C8 119.3(4) . .
C12 C13 H13 120.4 . .
C13 C8 C7 124.8(4) . .
C13 C8 C9 122.1(4) . .
C13 C12 C11 120.5(4) . .
C13 C12 H12 119.8 . .
C14 C15 H15 119.3 . .
C14 C15 C16 121.5(4) . .
C14 C19 H19 120.3 . .
C15 C14 C11 121.7(4) . .
C15 C14 C19 118.4(4) . .
C15 C16 H16 120.5 . .
C16 C15 H15 119.3 . .
C16 C17 H17 119.9 . .
C17 C16 C15 118.9(5) . .
C17 C16 H16 120.5 . .
C17 C18 H18 119.1 . .
C17 C18 C19 121.7(5) . .
C18 C17 C16 120.1(5) . .
C18 C17 H17 119.9 . .
C18 C19 C14 119.4(5) . .
C18 C19 H19 120.3 . .
C19 C14 C11 119.9(4) . .
C19 C18 H18 119.1 . .
C20 C21 H21 121.0 . .
C20 C21 C22 118.1(5) . .
C21 C20 S2 128.4(4) . .
C21 C20 C25 122.2(4) . .
C21 C22 H22 119.9 . .
C21 C22 C23 120.3(5) . .
C22 C21 H21 121.0 . .
C22 C23 H23 119.2 . .
C23 C22 H22 119.9 . .
C23 C24 H24 120.7 . .
C23 C24 C25 118.7(4) . .
C24 C23 C22 121.6(5) . .
C24 C23 H23 119.2 . .
C24 C25 C20 119.1(4) . .
C25 N2 Ir1 134.6(3) . .
C25 C20 S2 109.4(4) . .
C25 C24 H24 120.7 . .
C26 S2 C20 90.1(2) . .
C26 N2 Ir1 113.5(3) . .
C26 N2 C25 111.8(4) . .
C27 C26 S2 127.9(3) . .
C27 C28 Ir1 114.0(3) . .
C27 C32 H32 120.1 . .
C28 Ir1 O1 173.95(13) . .
C28 Ir1 O2 87.85(15) . .
C28 Ir1 N1 93.83(16) . .
C28 Ir1 N2 80.32(16) . .
C28 Ir1 C9 95.19(15) . .
C28 C27 C26 113.1(4) . .
C28 C29 H29 118.7 . .
C28 C29 C30 122.5(5) . .
C29 C28 Ir1 128.9(3) . .
C29 C28 C27 116.8(4) . .
C29 C30 C31 118.6(5) . .
C29 C30 C33A 127.7(6) . .
C29 C30 C33B 114.1(6) . .
C30 C29 H29 118.7 . .
C30 C31 H31 119.6 . .
C31 C30 C33A 112.7(6) . .
C31 C30 C33B 126.3(6) . .
C31 C32 C27 119.8(5) . .
C31 C32 H32 120.1 . .
C32 C27 C26 125.4(4) . .
C32 C27 C28 121.4(5) . .
C32 C31 C30 120.8(4) . .
C32 C31 H31 119.6 . .
C33A C30 C33B 23.9(4) . .
C33A C34A H34 119.2 . .
C33A C38A H38 118.8 . .
C33B C34B H34A 118.8 . .
C33B C34B C35B 122.4(14) . .
C33B C38B H38A 119.2 . .
C34A C33A C30 124.0(11) . .
C34A C35A H35 120.0 . .
C34A C35A C36A 120.0(15) . .
C34B C33B C30 113.2(9) . .
C34B C33B C38B 117.9(11) . .
C34B C35B H35A 120.5 . .
C34B C35B C36B 118.9(16) . .
C35A C34A C33A 121.6(12) . .
C35A C34A H34 119.2 . .
C35A C36A H36 120.0 . .
C35B C34B H34A 118.8 . .
C35B C36B H36A 120.2 . .
C36A C35A H35 120.0 . .
C36A C37A H37 120.3 . .
C36A C37A C38A 119.4(10) . .
C36B C35B H35A 120.5 . .
C36B C37B C37B 118.7(10) . 2_665
C36B C37B H37A 104.4 . .
C37A C36A C35A 120.0(13) . .
C37A C36A H36 120.0 . .
C37A C38A C33A 122.4(9) . .
C37A C38A H38 118.8 . .
C37B C36B C35B 119.7(12) . .
C37B C36B H36A 120.2 . .
C37B C37B H37A 104.4 2_665 .
C37B C38B C33B 121.7(9) . .
C37B C38B H38A 119.2 . .
C38A C33A C30 118.9(9) . .
C38A C33A C34A 116.6(11) . .
C38A C37A H37 120.3 . .
C38B C33B C30 128.8(9) . .
C38B C37B C36B 119.4(9) . .
C38B C37B C37B 103.8(10) . 2_665
C38B C37B H37A 104.4 . .
C39 O1 Ir1 122.7(3) . .
C39 C40 H40 116.5 . .
C39 C40 C41 127.0(5) . .
C39 C42 H42B 109.5 . .
C39 C42 H42C 109.5 . .
C39 C42 H42A 109.5 . .
C40 C39 C42 116.5(5) . .
C40 C41 C43 118.1(5) . .
C41 O2 Ir1 124.8(3) . .
C41 C40 H40 116.5 . .
C41 C43 H43A 109.5 . .
C41 C43 H43C 109.5 . .
C41 C43 H43B 109.5 . .
H42B C42 H42C 109.5 . .
H42B C42 H42A 109.5 . .
H42C C42 H42A 109.5 . .
H43A C43 H43C 109.5 . .
H43A C43 H43B 109.5 . .
H43C C43 H43B 109.5 . .
C44 C45 H45 119.1 . .
C44 C45 C46 121.7(7) . .
C44 C49 C48 120.5(7) . .
C44 C49 H49 119.7 . .
C45 C44 H44 120.3 . .
C45 C44 C49 119.5(7) . .
C45 C46 H46 120.6 . .
C46 C45 H45 119.1 . .
C46 C47 H47 119.6 . .
C46 C47 C48 120.7(6) . .
C47 C46 C45 118.9(7) . .
C47 C46 H46 120.6 . .
C47 C48 H48 120.7 . .
C47 C48 C49 118.6(7) . .
C48 C47 H47 119.6 . .
C48 C49 H49 119.7 . .
C49 C44 H44 120.3 . .
C49 C48 H48 120.7 . .
C50 C51 H51 120.0 . .
C50 C51 C52 119.9(6) . .
C50 C55 H55 119.9 . .
C51 C50 H50 119.7 . .
C51 C50 C55 120.6(7) . .
C51 C52 H52 119.9 . .
C52 C51 H51 120.0 . .
C52 C53 H53 120.0 . .
C52 C53 C54 120.1(7) . .
C53 C52 C51 120.2(7) . .
C53 C52 H52 119.9 . .
C53 C54 H54 120.5 . .
C54 C53 H53 120.0 . .
C54 C55 C50 120.3(6) . .
C54 C55 H55 119.9 . .
C55 C50 H50 119.7 . .
C55 C54 C53 119.0(6) . .
C55 C54 H54 120.5 . .

loop_
_geom_bond_atom_site_label_1
_geom_bond_atom_site_label_2
_geom_bond_distance
_geom_bond_site_symmetry_2
Ir1 O1 2.215(3) .
Ir1 O2 2.165(3) .
Ir1 N1 2.054(4) .
Ir1 N2 2.042(4) .
Ir1 C9 2.006(4) .
Ir1 C28 2.002(4) .
S1 C1 1.741(5) .
S1 C7 1.726(5) .
S2 C20 1.748(5) .
S2 C26 1.741(5) .
O1 C39 1.209(5) .
O2 C41 1.204(5) .
N1 C6 1.407(5) .
N1 C7 1.327(5) .
N2 C25 1.392(6) .
N2 C26 1.330(5) .
C1 C2 1.390(6) .
C1 C6 1.400(6) .
C2 H2 0.9500 .
C2 C3 1.369(7) .
C3 H3 0.9500 .
C3 C4 1.400(7) .
C4 H4 0.9500 .
C4 C5 1.378(7) .
C5 H5 0.9500 .
C5 C6 1.394(6) .
C7 C8 1.442(6) .
C8 C9 1.412(6) .
C8 C13 1.403(6) .
C9 C10 1.404(6) .
C10 H10 0.9500 .
C10 C11 1.392(6) .
C11 C12 1.394(6) .
C11 C14 1.494(6) .
C12 H12 0.9500 .
C12 C13 1.370(6) .
C13 H13 0.9500 .
C14 C15 1.379(6) .
C14 C19 1.414(6) .
C15 H15 0.9500 .
C15 C16 1.391(6) .
C16 H16 0.9500 .
C16 C17 1.389(6) .
C17 H17 0.9500 .
C17 C18 1.360(8) .
C18 H18 0.9500 .
C18 C19 1.372(7) .
C19 H19 0.9500 .
C20 C21 1.373(7) .
C20 C25 1.403(6) .
C21 H21 0.9500 .
C21 C22 1.383(7) .
C22 H22 0.9500 .
C22 C23 1.397(7) .
C23 H23 0.9500 .
C23 C24 1.371(7) .
C24 H24 0.9500 .
C24 C25 1.392(6) .
C26 C27 1.428(6) .
C27 C28 1.415(6) .
C27 C32 1.405(6) .
C28 C29 1.393(6) .
C29 H29 0.9500 .
C29 C30 1.400(6) .
C30 C31 1.406(7) .
C30 C33A 1.421(13) .
C30 C33B 1.609(13) .
C31 H31 0.9500 .
C31 C32 1.366(8) .
C32 H32 0.9500 .
C33A C34A 1.413(16) .
C33A C38A 1.394(15) .
C33B C34B 1.371(16) .
C33B C38B 1.400(13) .
C34A H34 0.9500 .
C34A C35A 1.37(2) .
C34B H34A 0.9500 .
C34B C35B 1.38(2) .
C35A H35 0.9500 .
C35A C36A 1.408(17) .
C35B H35A 0.9500 .
C35B C36B 1.41(3) .
C36A H36 0.9500 .
C36A C37A 1.366(14) .
C36B H36A 0.9500 .
C36B C37B 1.388(12) .
C37A H37 0.9500 .
C37A C38A 1.394(13) .
C37B C37B 1.659(19) 2_665
C37B H37A 1.0000 .
C37B C38B 1.388(13) .
C38A H38 0.9500 .
C38B H38A 0.9500 .
C39 C40 1.359(7) .
C39 C42 1.522(7) .
C40 H40 0.9500 .
C40 C41 1.410(7) .
C41 C43 1.548(7) .
C42 H42B 0.9800 .
C42 H42C 0.9800 .
C42 H42A 0.9800 .
C43 H43A 0.9800 .
C43 H43C 0.9800 .
C43 H43B 0.9800 .
C44 H44 0.9500 .
C44 C45 1.328(11) .
C44 C49 1.351(10) .
C45 H45 0.9500 .
C45 C46 1.360(10) .
C46 H46 0.9500 .
C46 C47 1.349(9) .
C47 H47 0.9500 .
C47 C48 1.360(10) .
C48 H48 0.9500 .
C48 C49 1.372(9) .
C49 H49 0.9500 .
C50 H50 0.9500 .
C50 C51 1.342(9) .
C50 C55 1.379(8) .
C51 H51 0.9500 .
C51 C52 1.369(9) .
C52 H52 0.9500 .
C52 C53 1.367(9) .
C53 H53 0.9500 .
C53 C54 1.382(9) .
C54 H54 0.9500 .
C54 C55 1.362(9) .
C55 H55 0.9500 .
